data_7121345
loop_
_publ_author_name
'Zheng, Xujun'
'Zhang, Yang'
'Wu, Guangcheng'
'Liu, Ji-Ren'
'Cao, Ning'
'Wang, Lei'
'Wang, Yan'
'Li, Xiaopeng'
'Hong, Xin'
'Yang, Chuluo'
'Li, Hao'

_publ_section_title
;
 Temperature-dependent self-assembly of a purely organic cage in water.
;
_journal_issue 25
_journal_name_full 'Chemical communications (Cambridge, England)'
_journal_page_first 3138
_journal_page_last 3141
_journal_paper_doi 10.1039/c8cc01085d
_journal_volume 54
_journal_year 2018
_chemical_formula_moiety '2(F6 P), C15 H18 N6 O'
_chemical_formula_sum 'C15 H18 F12 N6 O P2'
_chemical_formula_weight 588.29
_space_group_crystal_system monoclinic
_space_group_IT_number 14
_space_group_name_Hall '-P 2ybc'
_space_group_name_H-M_alt 'P 1 21/c 1'
_symmetry_space_group_name_Hall '-P 2ybc'
_symmetry_space_group_name_H-M 'P 1 21/c 1'
_atom_sites_solution_hydrogens geom
_atom_sites_solution_primary direct
_audit_creation_date 2017-11-08
_audit_creation_method
;
Olex2 1.2
(compiled 2017.03.28 svn.r3405 for OlexSys, GUI svn.r5381)
;
_audit_update_record
;
2018-02-28 deposited with the CCDC.
2018-03-02 downloaded from the CCDC.
;
_cell_angle_alpha 90
_cell_angle_beta 93.506(10)
_cell_angle_gamma 90
_cell_formula_units_Z 4
_cell_length_a 6.1886(6)
_cell_length_b 14.4194(15)
_cell_length_c 25.629(3)
_cell_measurement_reflns_used 1870
_cell_measurement_temperature 293(2)
_cell_measurement_theta_max 29.3868
_cell_measurement_theta_min 3.1790
_cell_volume 2282.7(4)
_computing_cell_refinement
;
CrysAlisPro, Agilent Technologies,
Version 1.171.35.11 (release 16-05-2011 CrysAlis171 .NET)
(compiled May 16 2011,17:55:39)
;
_computing_data_collection
;
CrysAlisPro, Agilent Technologies,
Version 1.171.35.11 (release 16-05-2011 CrysAlis171 .NET)
(compiled May 16 2011,17:55:39)
;
_computing_data_reduction
;
CrysAlisPro, Agilent Technologies,
Version 1.171.35.11 (release 16-05-2011 CrysAlis171 .NET)
(compiled May 16 2011,17:55:39)
;
_computing_molecular_graphics 'Olex2 (Dolomanov et al., 2009)'
_computing_publication_material 'Olex2 (Dolomanov et al., 2009)'
_computing_structure_refinement 'ShelXL (Sheldrick, 2015)'
_computing_structure_solution 'ShelXS (Sheldrick, 2008)'
_diffrn_ambient_temperature 293.15
_diffrn_detector_area_resol_mean 10.3592
_diffrn_measured_fraction_theta_full 0.997
_diffrn_measured_fraction_theta_max 0.997
_diffrn_measurement_details
;
#__ type_ start__ end____ width___ exp.time_
  1 omega  -37.00   59.00   1.0000  120.0000
omega____ theta____ kappa____ phi______ frames
    -      -11.4683   38.0000  150.0000 96

#__ type_ start__ end____ width___ exp.time_
  2 omega  -34.00   46.00   1.0000  120.0000
omega____ theta____ kappa____ phi______ frames
    -      -11.4683   38.0000  -90.0000 80
;
_diffrn_measurement_device_type 'Xcalibur, Atlas, Gemini ultra'
_diffrn_measurement_method '\w scans'
_diffrn_orient_matrix_UB_11 0.0728957000
_diffrn_orient_matrix_UB_12 0.0236853000
_diffrn_orient_matrix_UB_13 -0.0156703000
_diffrn_orient_matrix_UB_21 -0.0191384000
_diffrn_orient_matrix_UB_22 -0.0333971000
_diffrn_orient_matrix_UB_23 -0.0200647000
_diffrn_orient_matrix_UB_31 -0.0866412000
_diffrn_orient_matrix_UB_32 0.0272709000
_diffrn_orient_matrix_UB_33 -0.0109758000
_diffrn_radiation_monochromator graphite
_diffrn_radiation_type MoK\a
_diffrn_radiation_wavelength 0.71073
_diffrn_reflns_av_R_equivalents 0.0369
_diffrn_reflns_av_unetI/netI 0.0443
_diffrn_reflns_Laue_measured_fraction_full 0.997
_diffrn_reflns_Laue_measured_fraction_max 0.997
_diffrn_reflns_limit_h_max 5
_diffrn_reflns_limit_h_min -7
_diffrn_reflns_limit_k_max 17
_diffrn_reflns_limit_k_min -17
_diffrn_reflns_limit_l_max 30
_diffrn_reflns_limit_l_min -28
_diffrn_reflns_number 9094
_diffrn_reflns_point_group_measured_fraction_full 0.997
_diffrn_reflns_point_group_measured_fraction_max 0.997
_diffrn_reflns_theta_full 25.242
_diffrn_reflns_theta_max 25.350
_diffrn_reflns_theta_min 3.185
_diffrn_source 'Enhance (Mo) X-ray Source'
_exptl_absorpt_coefficient_mu 0.310
_exptl_absorpt_correction_T_max 1.00000
_exptl_absorpt_correction_T_min 0.90655
_exptl_absorpt_correction_type multi-scan
_exptl_absorpt_process_details
;
CrysAlisPro, Agilent Technologies,
Version 1.171.35.11 (release 16-05-2011 CrysAlis171 .NET)
(compiled May 16 2011,17:55:39)
Empirical absorption correction using spherical harmonics,
 implemented in SCALE3 ABSPACK scaling algorithm.
;
_exptl_crystal_colour yellow
_exptl_crystal_colour_primary yellow
_exptl_crystal_density_diffrn 1.712
_exptl_crystal_description needle
_exptl_crystal_F_000 1184
_exptl_crystal_size_max 0.3
_exptl_crystal_size_mid 0.18
_exptl_crystal_size_min 0.16
_refine_diff_density_max 0.768
_refine_diff_density_min -0.443
_refine_diff_density_rms 0.074
_refine_ls_extinction_method none
_refine_ls_goodness_of_fit_ref 1.061
_refine_ls_hydrogen_treatment constr
_refine_ls_matrix_type full
_refine_ls_number_parameters 327
_refine_ls_number_reflns 4177
_refine_ls_number_restraints 0
_refine_ls_restrained_S_all 1.061
_refine_ls_R_factor_all 0.1340
_refine_ls_R_factor_gt 0.0876
_refine_ls_shift/su_max 0.001
_refine_ls_shift/su_mean 0.000
_refine_ls_structure_factor_coef Fsqd
_refine_ls_weighting_details 'w=1/[\s^2^(Fo^2^)+(0.1618P)^2^+1.6687P] where P=(Fo^2^+2Fc^2^)/3'
_refine_ls_weighting_scheme calc
_refine_ls_wR_factor_gt 0.2505
_refine_ls_wR_factor_ref 0.2955
_reflns_Friedel_coverage 0.000
_reflns_number_gt 2497
_reflns_number_total 4177
_reflns_threshold_expression 'I > 2\s(I)'
_cod_data_source_file c8cc01085d2.cif
_cod_data_source_block 171107_zxj_bond
_cod_depositor_comments 'Adding full bibliography for 7121345.cif.'
_cod_database_code 7121345
_shelx_shelxl_version_number 2016/6
_chemical_oxdiff_formula 'C H N O p f'
_shelx_space_group_comment
;
The symmetry employed for this shelxl refinement is uniquely defined
by the following loop, which should always be used as a source of
symmetry information in preference to the above space-group names.
They are only intended as comments.
;
_shelx_estimated_absorpt_t_max 0.952
_shelx_estimated_absorpt_t_min 0.913
_reflns_odcompleteness_completeness 99.55
_reflns_odcompleteness_iscentric 1
_reflns_odcompleteness_theta 26.32
_olex2_refinement_description
;
1. Fixed Uiso
 At 1.2 times of:
  All C(H) groups, All N(H) groups
 At 1.5 times of:
  All C(H,H,H) groups
2.a Aromatic/amide H refined with riding coordinates:
 N3(H3), N4(H4), C1(H1), C2(H2), C3(H3A), C4(H4A), C6(H6), C8(H8), C10(H10),
 C11(H11), C12(H12), C13(H13)
2.b Idealised Me refined as rotating group:
 C14(H14A,H14B,H14C), C15(H15A,H15B,H15C)
;
_olex2_submission_special_instructions 'No special instructions were received'

loop_
_space_group_symop_operation_xyz
'x, y, z'
'-x, y+1/2, -z+1/2'
'-x, -y, -z'
'x, -y-1/2, z-1/2'

loop_
_atom_site_label
_atom_site_type_symbol
_atom_site_fract_x
_atom_site_fract_y
_atom_site_fract_z
_atom_site_U_iso_or_equiv
_atom_site_adp_type
_atom_site_occupancy
_atom_site_site_symmetry_order
_atom_site_calc_flag
_atom_site_refinement_flags_posn
P1 P 0.1001(2) 0.29953(11) 0.31440(6) 0.0680(5) Uani 1 1 d .
F1 F 0.1179(9) 0.3960(3) 0.3379(3) 0.171(3) Uani 1 1 d .
F2 F 0.1617(9) 0.2550(4) 0.37000(18) 0.1372(18) Uani 1 1 d .
F3 F 0.3578(7) 0.2994(4) 0.3087(2) 0.1383(19) Uani 1 1 d .
F4 F 0.0492(16) 0.3322(4) 0.2590(3) 0.231(4) Uani 1 1 d .
F5 F -0.1415(8) 0.2901(5) 0.3212(3) 0.183(3) Uani 1 1 d .
F6 F 0.0988(7) 0.1956(3) 0.2892(2) 0.1247(16) Uani 1 1 d .
P2 P -0.2975(3) 0.44502(11) 0.10962(6) 0.0740(6) Uani 1 1 d .
F7 F -0.1266(10) 0.3736(4) 0.1292(4) 0.210(4) Uani 1 1 d .
F8 F -0.1064(8) 0.5072(4) 0.0934(2) 0.1416(19) Uani 1 1 d .
F9 F -0.2898(13) 0.4917(6) 0.1627(3) 0.217(4) Uani 1 1 d .
F10 F -0.4911(8) 0.3815(4) 0.1257(2) 0.1423(19) Uani 1 1 d .
F11 F -0.3044(12) 0.3957(7) 0.0574(3) 0.237(4) Uani 1 1 d .
F12 F -0.4652(9) 0.5150(4) 0.0892(3) 0.200(4) Uani 1 1 d .
O1 O 0.5269(6) 0.6627(3) 0.44207(17) 0.0853(13) Uani 1 1 d .
N1 N -0.6026(7) 0.5606(3) 0.24911(18) 0.0663(12) Uani 1 1 d .
N2 N 0.0467(7) 0.6231(3) 0.36793(16) 0.0619(11) Uani 1 1 d .
N3 N 0.2057(7) 0.6677(3) 0.39653(18) 0.0707(12) Uani 1 1 d .
H3 H 0.196030 0.726591 0.401142 0.085 Uiso 1 1 calc R
N4 N 0.3767(7) 0.5277(3) 0.41078(17) 0.0668(12) Uani 1 1 d .
H4 H 0.269182 0.501673 0.393715 0.080 Uiso 1 1 calc R
N5 N 0.5472(7) 0.4768(3) 0.43112(17) 0.0645(11) Uani 1 1 d .
N6 N 1.0271(7) 0.2130(3) 0.48469(17) 0.0666(12) Uani 1 1 d .
C1 C -0.4518(9) 0.6860(4) 0.2968(2) 0.0695(14) Uani 1 1 d .
H1 H -0.458239 0.748219 0.306172 0.083 Uiso 1 1 calc R
C2 C -0.6083(9) 0.6491(4) 0.2631(2) 0.0720(15) Uani 1 1 d .
H2 H -0.720596 0.686616 0.249675 0.086 Uiso 1 1 calc R
C3 C -0.4461(9) 0.5051(4) 0.2699(2) 0.0712(15) Uani 1 1 d .
H3A H -0.446440 0.442526 0.261084 0.085 Uiso 1 1 calc R
C4 C -0.2886(9) 0.5385(4) 0.3032(2) 0.0688(14) Uani 1 1 d .
H4A H -0.181161 0.499043 0.317186 0.083 Uiso 1 1 calc R
C5 C -0.2858(8) 0.6318(3) 0.31692(19) 0.0564(12) Uani 1 1 d .
C6 C -0.1105(8) 0.6720(4) 0.3499(2) 0.0658(14) Uani 1 1 d .
H6 H -0.113978 0.734828 0.357947 0.079 Uiso 1 1 calc R
C7 C 0.3822(8) 0.6209(4) 0.4183(2) 0.0634(13) Uani 1 1 d .
C8 C 0.5372(9) 0.3903(4) 0.4224(2) 0.0702(15) Uani 1 1 d .
H8 H 0.420274 0.365492 0.402600 0.084 Uiso 1 1 calc R
C9 C 0.7115(8) 0.3295(4) 0.44380(19) 0.0621(13) Uani 1 1 d .
C10 C 0.6967(9) 0.2352(4) 0.4360(2) 0.0720(15) Uani 1 1 d .
H10 H 0.578760 0.210733 0.416381 0.086 Uiso 1 1 calc R
C11 C 0.8561(9) 0.1767(4) 0.4571(2) 0.0695(15) Uani 1 1 d .
H11 H 0.845072 0.112972 0.452160 0.083 Uiso 1 1 calc R
C12 C 1.0462(9) 0.3048(4) 0.4919(2) 0.0717(15) Uani 1 1 d .
H12 H 1.165621 0.328365 0.511413 0.086 Uiso 1 1 calc R
C13 C 0.8931(9) 0.3637(4) 0.4711(2) 0.0710(15) Uani 1 1 d .
H13 H 0.910719 0.427357 0.475326 0.085 Uiso 1 1 calc R
C14 C -0.7731(10) 0.5235(5) 0.2116(3) 0.097(2) Uani 1 1 d .
H14A H -0.719917 0.522039 0.177178 0.145 Uiso 1 1 calc GR
H14B H -0.898665 0.562625 0.211472 0.145 Uiso 1 1 calc GR
H14C H -0.811073 0.461855 0.221792 0.145 Uiso 1 1 calc GR
C15 C 1.1961(10) 0.1496(5) 0.5081(3) 0.0872(19) Uani 1 1 d .
H15A H 1.130026 0.104779 0.529771 0.131 Uiso 1 1 calc GR
H15B H 1.301183 0.184812 0.528788 0.131 Uiso 1 1 calc GR
H15C H 1.266020 0.118174 0.480686 0.131 Uiso 1 1 calc GR

loop_
_atom_site_aniso_label
_atom_site_aniso_U_11
_atom_site_aniso_U_22
_atom_site_aniso_U_33
_atom_site_aniso_U_23
_atom_site_aniso_U_13
_atom_site_aniso_U_12
P1 0.0582(8) 0.0788(10) 0.0646(9) -0.0097(7) -0.0172(6) -0.0146(7)
F1 0.153(4) 0.111(3) 0.234(6) -0.065(4) -0.110(4) 0.042(3)
F2 0.146(4) 0.159(4) 0.103(3) 0.012(3) -0.023(3) -0.047(3)
F3 0.089(3) 0.178(5) 0.149(4) -0.061(4) 0.017(3) -0.036(3)
F4 0.384(12) 0.158(5) 0.134(5) 0.028(4) -0.122(7) -0.051(6)
F5 0.073(3) 0.262(7) 0.213(7) -0.119(6) -0.007(3) -0.005(3)
F6 0.105(3) 0.108(3) 0.161(4) -0.050(3) 0.002(3) -0.023(2)
P2 0.0778(11) 0.0679(9) 0.0746(10) 0.0034(7) -0.0102(8) -0.0096(7)
F7 0.145(5) 0.122(4) 0.356(11) 0.074(5) -0.037(6) 0.022(4)
F8 0.112(3) 0.129(4) 0.183(5) 0.033(3) 0.007(3) -0.040(3)
F9 0.211(7) 0.314(9) 0.129(5) -0.093(6) 0.044(5) -0.109(7)
F10 0.128(4) 0.121(4) 0.179(5) 0.017(3) 0.014(3) -0.048(3)
F11 0.196(7) 0.351(10) 0.169(6) -0.156(7) 0.060(5) -0.099(7)
F12 0.120(4) 0.170(5) 0.307(10) 0.136(6) -0.011(5) 0.030(4)
O1 0.072(2) 0.084(3) 0.095(3) -0.018(2) -0.025(2) -0.005(2)
N1 0.057(2) 0.073(3) 0.068(3) 0.000(2) -0.005(2) 0.001(2)
N2 0.056(2) 0.069(3) 0.059(2) -0.002(2) -0.009(2) 0.001(2)
N3 0.063(3) 0.066(3) 0.080(3) -0.010(2) -0.018(2) -0.002(2)
N4 0.058(2) 0.071(3) 0.069(3) -0.006(2) -0.018(2) 0.000(2)
N5 0.058(2) 0.075(3) 0.058(3) -0.003(2) -0.011(2) 0.007(2)
N6 0.059(3) 0.077(3) 0.064(3) 0.000(2) 0.001(2) 0.006(2)
C1 0.066(3) 0.062(3) 0.079(4) 0.005(3) -0.004(3) 0.012(3)
C2 0.058(3) 0.080(4) 0.077(4) 0.006(3) -0.010(3) 0.011(3)
C3 0.065(3) 0.065(3) 0.081(4) -0.004(3) -0.019(3) -0.002(3)
C4 0.067(3) 0.065(3) 0.073(3) 0.006(3) -0.006(3) 0.007(3)
C5 0.052(3) 0.060(3) 0.056(3) 0.002(2) 0.000(2) 0.004(2)
C6 0.060(3) 0.060(3) 0.076(4) -0.001(3) -0.004(3) 0.003(2)
C7 0.056(3) 0.075(3) 0.057(3) -0.002(3) -0.009(2) -0.002(3)
C8 0.065(3) 0.074(4) 0.069(3) -0.007(3) -0.018(3) -0.001(3)
C9 0.060(3) 0.071(3) 0.054(3) 0.000(2) -0.012(2) -0.002(2)
C10 0.064(3) 0.079(4) 0.070(3) -0.004(3) -0.013(3) -0.008(3)
C11 0.072(3) 0.066(3) 0.068(3) -0.008(3) -0.010(3) 0.002(3)
C12 0.067(3) 0.076(4) 0.070(3) -0.011(3) -0.016(3) 0.001(3)
C13 0.068(3) 0.068(3) 0.075(3) -0.009(3) -0.019(3) -0.004(3)
C14 0.073(4) 0.112(5) 0.101(5) -0.008(4) -0.034(4) -0.008(4)
C15 0.069(4) 0.098(4) 0.093(4) -0.002(4) -0.016(3) 0.020(3)

loop_
_atom_type_symbol
_atom_type_description
_atom_type_scat_dispersion_real
_atom_type_scat_dispersion_imag
_atom_type_scat_source
C C 0.0033 0.0016 'International Tables Vol C Tables 4.2.6.8 and 6.1.1.4'
H H 0.0000 0.0000 'International Tables Vol C Tables 4.2.6.8 and 6.1.1.4'
F F 0.0171 0.0103 'International Tables Vol C Tables 4.2.6.8 and 6.1.1.4'
N N 0.0061 0.0033 'International Tables Vol C Tables 4.2.6.8 and 6.1.1.4'
O O 0.0106 0.0060 'International Tables Vol C Tables 4.2.6.8 and 6.1.1.4'
P P 0.1023 0.0942 'International Tables Vol C Tables 4.2.6.8 and 6.1.1.4'

loop_
_geom_angle_atom_site_label_1
_geom_angle_atom_site_label_2
_geom_angle_atom_site_label_3
_geom_angle
F1 P1 F2 90.4(3)
F1 P1 F3 89.3(3)
F1 P1 F5 94.9(3)
F1 P1 F6 176.1(3)
F2 P1 F3 84.0(3)
F2 P1 F6 88.8(3)
F3 P1 F6 86.8(2)
F4 P1 F1 95.4(4)
F4 P1 F2 173.9(4)
F4 P1 F3 93.8(5)
F4 P1 F5 89.2(5)
F4 P1 F6 85.3(3)
F5 P1 F2 92.6(4)
F5 P1 F3 174.6(4)
F5 P1 F6 89.0(3)
F7 P2 F8 87.4(3)
F7 P2 F10 92.5(3)
F8 P2 F10 179.5(4)
F9 P2 F7 91.2(5)
F9 P2 F8 90.1(4)
F9 P2 F10 90.4(4)
F9 P2 F12 89.8(5)
F11 P2 F7 87.5(5)
F11 P2 F8 90.8(4)
F11 P2 F9 178.3(5)
F11 P2 F10 88.7(4)
F11 P2 F12 91.5(5)
F12 P2 F7 178.9(5)
F12 P2 F8 92.3(3)
F12 P2 F10 87.8(3)
C2 N1 C3 119.8(5)
C2 N1 C14 119.5(5)
C3 N1 C14 120.7(5)
C6 N2 N3 116.8(5)
N2 N3 H3 119.3
N2 N3 C7 121.4(5)
C7 N3 H3 119.3
N5 N4 H4 121.1
C7 N4 H4 121.1
C7 N4 N5 117.8(4)
C8 N5 N4 115.8(4)
C11 N6 C15 119.0(5)
C12 N6 C11 121.2(5)
C12 N6 C15 119.8(5)
C2 C1 H1 119.9
C5 C1 H1 119.9
C5 C1 C2 120.2(5)
N1 C2 C1 121.1(5)
N1 C2 H2 119.5
C1 C2 H2 119.5
N1 C3 H3A 119.5
N1 C3 C4 121.0(5)
C4 C3 H3A 119.5
C3 C4 H4A 119.9
C3 C4 C5 120.3(5)
C5 C4 H4A 119.9
C1 C5 C4 117.5(5)
C1 C5 C6 120.5(5)
C4 C5 C6 122.0(4)
N2 C6 C5 121.3(5)
N2 C6 H6 119.3
C5 C6 H6 119.3
O1 C7 N3 120.3(5)
O1 C7 N4 125.1(5)
N4 C7 N3 114.6(4)
N5 C8 H8 120.2
N5 C8 C9 119.6(5)
C9 C8 H8 120.2
C10 C9 C8 119.6(5)
C10 C9 C13 118.2(5)
C13 C9 C8 122.2(5)
C9 C10 H10 119.8
C9 C10 C11 120.4(5)
C11 C10 H10 119.8
N6 C11 C10 119.3(5)
N6 C11 H11 120.4
C10 C11 H11 120.4
N6 C12 H12 119.7
N6 C12 C13 120.6(5)
C13 C12 H12 119.7
C9 C13 H13 119.9
C12 C13 C9 120.3(5)
C12 C13 H13 119.9
N1 C14 H14A 109.5
N1 C14 H14B 109.5
N1 C14 H14C 109.5
H14A C14 H14B 109.5
H14A C14 H14C 109.5
H14B C14 H14C 109.5
N6 C15 H15A 109.5
N6 C15 H15B 109.5
N6 C15 H15C 109.5
H15A C15 H15B 109.5
H15A C15 H15C 109.5
H15B C15 H15C 109.5

loop_
_geom_bond_atom_site_label_1
_geom_bond_atom_site_label_2
_geom_bond_distance
P1 F1 1.517(5)
P1 F2 1.588(5)
P1 F3 1.611(5)
P1 F4 1.512(6)
P1 F5 1.522(5)
P1 F6 1.632(4)
P2 F7 1.538(5)
P2 F8 1.561(5)
P2 F9 1.515(6)
P2 F10 1.583(5)
P2 F11 1.515(6)
P2 F12 1.518(5)
O1 C7 1.212(6)
N1 C2 1.326(7)
N1 C3 1.341(7)
N1 C14 1.483(7)
N2 N3 1.353(6)
N2 C6 1.265(6)
N3 H3 0.8600
N3 C7 1.373(6)
N4 H4 0.8600
N4 N5 1.363(6)
N4 C7 1.358(7)
N5 C8 1.267(7)
N6 C11 1.342(7)
N6 C12 1.341(7)
N6 C15 1.487(7)
C1 H1 0.9300
C1 C2 1.367(8)
C1 C5 1.366(7)
C2 H2 0.9300
C3 H3A 0.9300
C3 C4 1.346(8)
C4 H4A 0.9300
C4 C5 1.389(7)
C5 C6 1.455(7)
C6 H6 0.9300
C8 H8 0.9300
C8 C9 1.470(7)
C9 C10 1.376(7)
C9 C13 1.379(7)
C10 H10 0.9300
C10 C11 1.383(7)
C11 H11 0.9300
C12 H12 0.9300
C12 C13 1.357(7)
C13 H13 0.9300
C14 H14A 0.9600
C14 H14B 0.9600
C14 H14C 0.9600
C15 H15A 0.9600
C15 H15B 0.9600
C15 H15C 0.9600
